data_4103448
loop_
_publ_author_name
'Jennifer A. Armstrong'
'Mark T. Weller'

_publ_section_title
;
 Beryllosilicate Frameworks and Zeolites
;
_journal_name_full 'Journal of the American Chemical Society'
_journal_page_first 15679
_journal_page_last 15686
_journal_paper_doi 10.1021/ja106313p
_journal_volume 132
_journal_year 2010
_chemical_formula_sum 'C0 Be2 K2 Na0 O12 Si4'
_chemical_formula_weight 400.58
_chemical_name_systematic
;
 ?
;
_space_group_IT_number 11
_symmetry_cell_setting monoclinic
_symmetry_space_group_name_Hall '-P 2yb'
_symmetry_space_group_name_H-M 'P 1 21/m 1'
_atom_sites_solution_hydrogens geom
_atom_sites_solution_primary direct
_atom_sites_solution_secondary difmap
_audit_creation_method SHELXL-97
_cell_angle_alpha 90.00
_cell_angle_beta 109.015(3)
_cell_angle_gamma 90.00
_cell_formula_units_Z 2
_cell_length_a 8.4812(8)
_cell_length_b 13.7542(7)
_cell_length_c 8.5138(7)
_cell_measurement_temperature 293(2)
_cell_volume 938.96(13)
_computing_structure_refinement 'SHELXL-97 (Sheldrick, 2008)'
_diffrn_ambient_temperature 293(2)
_diffrn_measured_fraction_theta_full 0.989
_diffrn_measured_fraction_theta_max 0.989
_diffrn_radiation_monochromator graphite
_diffrn_radiation_source 'fine-focus sealed tube'
_diffrn_radiation_type MoK\a
_diffrn_radiation_wavelength 0.71073
_diffrn_reflns_av_R_equivalents 0.0818
_diffrn_reflns_av_sigmaI/netI 0.0703
_diffrn_reflns_limit_h_max 9
_diffrn_reflns_limit_h_min -10
_diffrn_reflns_limit_k_max 15
_diffrn_reflns_limit_k_min -16
_diffrn_reflns_limit_l_max 9
_diffrn_reflns_limit_l_min -10
_diffrn_reflns_number 7540
_diffrn_reflns_theta_full 25.44
_diffrn_reflns_theta_max 25.44
_diffrn_reflns_theta_min 2.93
_exptl_absorpt_coefficient_mu 0.796
_exptl_crystal_density_diffrn 1.417
_exptl_crystal_density_method 'not measured'
_exptl_crystal_F_000 396
_refine_diff_density_max 1.223
_refine_diff_density_min -0.993
_refine_diff_density_rms 0.255
_refine_ls_extinction_method none
_refine_ls_goodness_of_fit_ref 1.041
_refine_ls_hydrogen_treatment mixed
_refine_ls_matrix_type full
_refine_ls_number_parameters 165
_refine_ls_number_reflns 1802
_refine_ls_number_restraints 0
_refine_ls_restrained_S_all 1.041
_refine_ls_R_factor_all 0.1037
_refine_ls_R_factor_gt 0.0866
_refine_ls_shift/su_max 0.064
_refine_ls_shift/su_mean 0.004
_refine_ls_structure_factor_coef Fsqd
_refine_ls_weighting_details 'calc w=1/[\s^2^(Fo^2^)+(0.1525P)^2^+10.3011P] where P=(Fo^2^+2Fc^2^)/3'
_refine_ls_weighting_scheme calc
_refine_ls_wR_factor_gt 0.2402
_refine_ls_wR_factor_ref 0.2626
_reflns_number_gt 1531
_reflns_number_total 1802
_reflns_threshold_expression >2\s(I)
_cod_data_source_file ja106313p_si_007.cif
_cod_data_source_block 2007jaa0026_p21mii
_cod_database_code 4103448

loop_
_symmetry_equiv_pos_as_xyz
'x, y, z'
'-x, y+1/2, -z'
'-x, -y, -z'
'x, -y-1/2, z'

loop_
_atom_site_label
_atom_site_type_symbol
_atom_site_fract_x
_atom_site_fract_y
_atom_site_fract_z
_atom_site_U_iso_or_equiv
_atom_site_adp_type
_atom_site_occupancy
_atom_site_symmetry_multiplicity
_atom_site_calc_flag
_atom_site_refinement_flags
O1 O -0.1794(9) 0.1216(5) 0.2110(9) 0.0283(18) Uani 1 1 d .
O2 O 0.3997(9) 0.0528(5) 0.6298(9) 0.0294(17) Uani 1 1 d .
O3 O -0.1038(12) 0.25 0.4601(13) 0.024(2) Uani 1 2 d S
O4 O 0.6994(9) -0.0275(5) 0.6961(9) 0.0278(18) Uani 1 1 d .
O5 O 0.5061(9) -0.0877(5) 0.8577(10) 0.034(2) Uani 1 1 d .
O6 O -0.1535(9) 0.0719(5) 0.5226(9) 0.0268(18) Uani 1 1 d .
O7 O 0.4128(13) -0.25 0.9509(14) 0.030(3) Uani 1 2 d S
O8 O 0.3655(9) -0.0903(5) 1.0944(9) 0.0298(19) Uani 1 1 d .
O9 O 0.1124(9) 0.1188(5) 0.4423(10) 0.0289(19) Uani 1 1 d .
Si4 Si 0.2431(4) 0.02975(19) 0.4660(4) 0.0152(11) Uani 0.81(2) 1 d P
Be4 Be 0.2431(4) 0.02975(19) 0.4660(4) 0.0152(11) Uani 0.19(2) 1 d P
Si2 Si 0.3664(4) -0.1368(2) 0.9186(4) 0.0184(11) Uani 0.83(2) 1 d P
Be2 Be 0.3664(4) -0.1368(2) 0.9186(4) 0.0184(11) Uani 0.17(2) 1 d P
Si1 Si -0.0838(4) 0.1393(2) 0.4064(4) 0.0195(11) Uani 0.87(2) 1 d P
Be1 Be -0.0838(4) 0.1393(2) 0.4064(4) 0.0195(11) Uani 0.13(2) 1 d P
Si3 Si 0.5559(4) 0.0072(2) 0.7700(4) 0.0160(11) Uani 0.82(2) 1 d P
Be3 Be 0.5559(4) 0.0072(2) 0.7700(4) 0.0160(11) Uani 0.18(2) 1 d P
K1 K 0.253(9) 0.25 0.753(10) 0.05 Uiso 0.152(13) 2 d SP
K2 K -0.25(4) 0.25 0.73(3) 0.05 Uiso 0.10(2) 2 d SP
K3 K 0.305(7) 0.25 0.692(5) 0.05 Uiso 0.252(13) 2 d SP
K4 K 0.134(13) 0.25 1.093(11) 0.05 Uiso 0.142(16) 2 d SP
K5 K -0.570(17) 0.25 0.296(19) 0.05 Uiso 0.084(12) 2 d SP
K6 K 0.447(11) 0.25 0.402(12) 0.05 Uiso 0.126(13) 2 d SP
K7 K -0.467(9) 0.25 0.478(9) 0.05 Uiso 0.152(12) 2 d SP
K8 K -0.169(14) 0.25 0.767(9) 0.05 Uiso 0.16(2) 2 d SP
K9 K -0.32(2) 0.25 0.67(2) 0.05 Uiso 0.10(2) 2 d SP
K10 K 0.106(9) 0.25 0.934(10) 0.05 Uiso 0.124(11) 2 d SP
K11 K 0.214(6) 0.25 0.839(7) 0.05 Uiso 0.188(12) 2 d SP
K12 K -0.660(13) 0.25 0.225(12) 0.05 Uiso 0.122(12) 2 d SP
K13 K 0.391(10) 0.25 0.689(8) 0.05 Uiso 0.160(14) 2 d SP
K14 K 0.537(7) 0.25 0.732(7) 0.05 Uiso 0.172(11) 2 d SP
K15 K 0.329(8) 0.25 0.566(9) 0.05 Uiso 0.146(11) 2 d SP
K16 K 0.21(2) 0.25 1.143(16) 0.05 Uiso 0.094(16) 2 d SP

loop_
_atom_site_aniso_label
_atom_site_aniso_U_11
_atom_site_aniso_U_22
_atom_site_aniso_U_33
_atom_site_aniso_U_23
_atom_site_aniso_U_13
_atom_site_aniso_U_12
O1 0.019(4) 0.042(4) 0.023(4) 0.000(3) 0.004(3) 0.001(3)
O2 0.023(4) 0.033(4) 0.027(4) -0.003(3) -0.001(3) 0.003(3)
O3 0.025(5) 0.014(4) 0.040(6) 0.000 0.021(5) 0.000
O4 0.024(4) 0.041(5) 0.025(4) 0.005(3) 0.017(3) 0.006(3)
O5 0.033(4) 0.027(4) 0.042(5) 0.003(3) 0.016(4) -0.007(3)
O6 0.028(4) 0.017(3) 0.038(5) 0.006(3) 0.017(4) -0.001(3)
O7 0.033(6) 0.013(5) 0.043(7) 0.000 0.012(5) 0.000
O8 0.035(4) 0.024(4) 0.029(4) -0.014(3) 0.012(3) -0.007(3)
O9 0.019(4) 0.019(3) 0.046(5) -0.003(3) 0.009(3) 0.005(3)
Si4 0.0133(18) 0.0166(16) 0.0176(18) 0.0014(11) 0.0068(12) 0.0016(11)
Be4 0.0133(18) 0.0166(16) 0.0176(18) 0.0014(11) 0.0068(12) 0.0016(11)
Si2 0.0229(19) 0.0161(16) 0.0144(19) 0.0002(11) 0.0052(13) 0.0004(12)
Be2 0.0229(19) 0.0161(16) 0.0144(19) 0.0002(11) 0.0052(13) 0.0004(12)
Si1 0.0183(18) 0.0175(16) 0.0216(19) 0.0009(11) 0.0062(12) 0.0001(11)
Be1 0.0183(18) 0.0175(16) 0.0216(19) 0.0009(11) 0.0062(12) 0.0001(11)
Si3 0.0150(18) 0.0182(17) 0.0169(19) -0.0020(11) 0.0075(12) -0.0004(11)
Be3 0.0150(18) 0.0182(17) 0.0169(19) -0.0020(11) 0.0075(12) -0.0004(11)

loop_
_atom_type_symbol
_atom_type_description
_atom_type_scat_dispersion_real
_atom_type_scat_dispersion_imag
_atom_type_scat_source
Be Be 0.0005 0.0000 'International Tables Vol C Tables 4.2.6.8 and 6.1.1.4'
O O 0.0106 0.0000 'International Tables Vol C Tables 4.2.6.8 and 6.1.1.4'
Si Si 0.0817 0.0000 'International Tables Vol C Tables 4.2.6.8 and 6.1.1.4'
K K 0.2009 0.0000 'International Tables Vol C Tables 4.2.6.8 and 6.1.1.4'
C C 0.0033 0.0000 'International Tables Vol C Tables 4.2.6.8 and 6.1.1.4'
Na Na 0.0362 0.0000 'International Tables Vol C Tables 4.2.6.8 and 6.1.1.4'

loop_
_geom_angle_atom_site_label_1
_geom_angle_atom_site_label_2
_geom_angle_atom_site_label_3
_geom_angle
_geom_angle_site_symmetry_1
_geom_angle_site_symmetry_3
Si1 O1 Be2 137.0(5) . 3_556
Si1 O1 Si2 137.0(5) . 3_556
Be2 O1 Si2 0.00(16) 3_556 3_556
Si3 O2 Si4 144.9(5) . .
Si3 O2 K13 108.4(12) . .
Si4 O2 K13 106.7(12) . .
Si3 O2 K15 127.1(13) . .
Si4 O2 K15 87.7(12) . .
K13 O2 K15 20.5(14) . .
Si3 O2 K3 116.0(8) . .
Si4 O2 K3 98.3(8) . .
K13 O2 K3 14.5(11) . .
K15 O2 K3 22.5(15) . .
Si3 O2 K14 89.7(10) . .
Si4 O2 K14 124.3(10) . .
K13 O2 K14 23.0(17) . .
K15 O2 K14 37.5(15) . .
K3 O2 K14 37.0(13) . .
Si3 O2 K1 113.0(11) . .
Si4 O2 K1 98.7(10) . .
K13 O2 K1 25.5(14) . .
K15 O2 K1 34.3(17) . .
K3 O2 K1 12.6(9) . .
K14 O2 K1 45.8(13) . .
Si3 O2 K7 107.8(13) . 1_655
Si4 O2 K7 96.3(13) . 1_655
K13 O2 K7 46.5(15) . 1_655
K15 O2 K7 39.5(15) . 1_655
K3 O2 K7 58.0(12) . 1_655
K14 O2 K7 39.2(14) . 1_655
K1 O2 K7 70.5(13) . 1_655
Be1 O3 Si1 0.0(2) 4_565 4_565
Be1 O3 Si1 141.2(7) 4_565 .
Si1 O3 Si1 141.2(7) 4_565 .
Be1 O3 K8 109.3(4) 4_565 .
Si1 O3 K8 109.3(4) 4_565 .
Si1 O3 K8 109.3(4) . .
Be1 O3 K2 109.3(4) 4_565 .
Si1 O3 K2 109.3(4) 4_565 .
Si1 O3 K2 109.3(4) . .
K8 O3 K2 12(3) . .
Be1 O3 K9 108.4(4) 4_565 .
Si1 O3 K9 108.4(4) 4_565 .
Si1 O3 K9 108.4(5) . .
K8 O3 K9 25(3) . .
K2 O3 K9 13(3) . .
Be1 O3 K7 102.0(5) 4_565 .
Si1 O3 K7 102.0(5) 4_565 .
Si1 O3 K7 102.0(5) . .
K8 O3 K7 58(2) . .
K2 O3 K7 46(5) . .
K9 O3 K7 33(3) . .
Be1 O3 K1 93.4(6) 4_565 .
Si1 O3 K1 93.4(6) 4_565 .
Si1 O3 K1 93.4(6) . .
K8 O3 K1 72(2) . .
K2 O3 K1 85(5) . .
K9 O3 K1 98(3) . .
K7 O3 K1 130.7(18) . .
Be1 O3 K3 89.1(5) 4_565 .
Si1 O3 K3 89.1(5) 4_565 .
Si1 O3 K3 89.1(5) . .
K8 O3 K3 86(2) . .
K2 O3 K3 98(5) . .
K9 O3 K3 111(3) . .
K7 O3 K3 143.9(15) . .
K1 O3 K3 13.1(11) . .
Be4 O4 Si4 0.0(2) 3_656 3_656
Be4 O4 Si3 145.1(5) 3_656 .
Si4 O4 Si3 145.1(5) 3_656 .
Be4 O4 K12 104.8(12) 3_656 3_556
Si4 O4 K12 104.8(12) 3_656 3_556
Si3 O4 K12 93.1(12) . 3_556
Be4 O4 K5 101.0(17) 3_656 3_556
Si4 O4 K5 101.0(17) 3_656 3_556
Si3 O4 K5 89.1(15) . 3_556
K12 O4 K5 14.1(18) 3_556 3_556
Be4 O4 K6 87.6(13) 3_656 3_656
Si4 O4 K6 87.6(13) 3_656 3_656
Si3 O4 K6 95.7(12) . 3_656
K12 O4 K6 27.7(19) 3_556 3_656
K5 O4 K6 15.6(19) 3_556 3_656
Be4 O4 K16 103.9(14) 3_656 3_657
Si4 O4 K16 103.9(14) 3_656 3_657
Si3 O4 K16 102.2(15) . 3_657
K12 O4 K16 18(2) 3_556 3_657
K5 O4 K16 32(2) 3_556 3_657
K6 O4 K16 44(2) 3_656 3_657
Si2 O5 Si3 145.5(5) . .
Si2 O5 K5 96.5(16) . 3_556
Si3 O5 K5 107.7(16) . 3_556
Si2 O5 K12 101.5(12) . 3_556
Si3 O5 K12 108.7(12) . 3_556
K5 O5 K12 16(2) 3_556 3_556
Si2 O5 K6 101.2(11) . 3_656
Si3 O5 K6 97.5(10) . 3_656
K5 O5 K6 14(2) 3_556 3_656
K12 O5 K6 29(2) 3_556 3_656
Si2 O5 K16 109.5(12) . 3_657
Si3 O5 K16 104.1(11) . 3_657
K5 O5 K16 34(3) 3_556 3_657
K12 O5 K16 18(2) 3_556 3_657
K6 O5 K16 44(2) 3_656 3_657
Si1 O6 Be4 144.8(5) . 3_556
Si1 O6 Si4 144.8(5) . 3_556
Be4 O6 Si4 0.0(2) 3_556 3_556
Si1 O6 K8 93.6(9) . .
Be4 O6 K8 119.8(11) 3_556 .
Si4 O6 K8 119.8(11) 3_556 .
Si1 O6 K2 95.7(12) . .
Be4 O6 K2 114.9(19) 3_556 .
Si4 O6 K2 114.9(19) 3_556 .
K8 O6 K2 11(3) . .
Si1 O6 K9 95.5(11) . .
Be4 O6 K9 111.0(13) 3_556 .
Si4 O6 K9 111.0(13) 3_556 .
K8 O6 K9 22(2) . .
K2 O6 K9 11(3) . .
Be2 O7 Si2 0.0(4) 4 4
Be2 O7 Si2 151.2(8) 4 .
Si2 O7 Si2 151.2(8) 4 .
Be2 O7 K14 97.4(5) 4 3_657
Si2 O7 K14 97.4(5) 4 3_657
Si2 O7 K14 97.4(5) . 3_657
Be2 O7 K5 91.5(7) 4 3_556
Si2 O7 K5 91.5(7) 4 3_556
Si2 O7 K5 91.5(7) . 3_556
K14 O7 K5 143(3) 3_657 3_556
Be2 O7 K12 95.3(6) 4 3_556
Si2 O7 K12 95.3(6) 4 3_556
Si2 O7 K12 95.3(6) . 3_556
K14 O7 K12 127(2) 3_657 3_556
K5 O7 K12 16(2) 3_556 3_556
Be2 O7 K13 101.6(5) 4 3_657
Si2 O7 K13 101.6(5) 4 3_657
Si2 O7 K13 101.6(5) . 3_657
K14 O7 K13 22.8(17) 3_657 3_657
K5 O7 K13 120(3) 3_556 3_657
K12 O7 K13 105(2) 3_556 3_657
Be2 O7 K11 104.3(4) 4 3_657
Si2 O7 K11 104.3(4) 4 3_657
Si2 O7 K11 104.3(4) . 3_657
K14 O7 K11 66.4(14) 3_657 3_657
K5 O7 K11 77(3) 3_556 3_657
K12 O7 K11 61.0(19) 3_556 3_657
K13 O7 K11 43.6(15) 3_657 3_657
Be2 O7 K1 104.2(4) 4 3_657
Si2 O7 K1 104.2(4) 4 3_657
Si2 O7 K1 104.2(4) . 3_657
K14 O7 K1 49.9(17) 3_657 3_657
K5 O7 K1 93(3) 3_556 3_657
K12 O7 K1 77(2) 3_556 3_657
K13 O7 K1 27.1(15) 3_657 3_657
K11 O7 K1 16.5(13) 3_657 3_657
Be2 O7 K3 103.2(4) 4 3_657
Si2 O7 K3 103.2(4) 4 3_657
Si2 O7 K3 103.2(4) . 3_657
K14 O7 K3 35.9(14) 3_657 3_657
K5 O7 K3 107(3) 3_556 3_657
K12 O7 K3 91.4(19) 3_556 3_657
K13 O7 K3 13.1(11) 3_657 3_657
K11 O7 K3 30.5(11) 3_657 3_657
K1 O7 K3 14.0(11) 3_657 3_657
Be3 O8 Si3 0.00(18) 3_657 3_657
Be3 O8 Si2 144.6(5) 3_657 .
Si3 O8 Si2 144.6(5) 3_657 .
Be3 O8 K14 101.9(10) 3_657 3_657
Si3 O8 K14 101.9(10) 3_657 3_657
Si2 O8 K14 95.5(10) . 3_657
Be3 O8 K2 107(3) 3_657 3_557
Si3 O8 K2 107(3) 3_657 3_557
Si2 O8 K2 105.7(19) . 3_557
K14 O8 K2 38(4) 3_657 3_557
Be3 O8 K9 99.1(19) 3_657 3_557
Si3 O8 K9 99.1(19) 3_657 3_557
Si2 O8 K9 110.6(14) . 3_557
K14 O8 K9 29(2) 3_657 3_557
K2 O8 K9 12(3) 3_557 3_557
Be3 O8 K13 92.1(8) 3_657 3_657
Si3 O8 K13 92.1(8) 3_657 3_657
Si2 O8 K13 93.6(9) . 3_657
K14 O8 K13 20.6(15) 3_657 3_657
K2 O8 K13 58(4) 3_557 3_657
K9 O8 K13 48(2) 3_557 3_657
Be3 O8 K8 111.9(11) 3_657 3_557
Si3 O8 K8 111.9(11) 3_657 3_557
Si2 O8 K8 102.7(10) . 3_557
K14 O8 K8 48.2(19) 3_657 3_557
K2 O8 K8 11(3) 3_557 3_557
K9 O8 K8 23(2) 3_557 3_557
K13 O8 K8 69(2) 3_657 3_557
Si1 O9 Si4 141.0(5) . .
Si1 O9 K15 120.2(11) . .
Si4 O9 K15 96.9(10) . .
Si1 O9 K3 109.4(10) . .
Si4 O9 K3 100.5(8) . .
K15 O9 K3 22.9(17) . .
Si1 O9 K1 98.6(12) . .
Si4 O9 K1 105.8(9) . .
K15 O9 K1 36.7(18) . .
K3 O9 K1 14.1(10) . .
Si1 O9 K13 121.6(10) . .
Si4 O9 K13 90.9(9) . .
K15 O9 K13 15.5(13) . .
K3 O9 K13 12.8(10) . .
K1 O9 K13 26.3(15) . .
O4 Si4 O6 108.4(4) 3_656 3_556
O4 Si4 O2 110.6(4) 3_656 .
O6 Si4 O2 113.0(4) 3_556 .
O4 Si4 O9 107.2(4) 3_656 .
O6 Si4 O9 110.2(4) 3_556 .
O2 Si4 O9 107.2(4) . .
O4 Si4 K15 99.0(11) 3_656 .
O6 Si4 K15 151.6(11) 3_556 .
O2 Si4 K15 61.7(11) . .
O9 Si4 K15 52.6(11) . .
O4 Si4 K3 116.9(8) 3_656 .
O6 Si4 K3 134.4(8) 3_556 .
O2 Si4 K3 54.9(7) . .
O9 Si4 K3 52.8(7) . .
K15 Si4 K3 18.2(13) . .
O4 Si4 K13 108.8(10) 3_656 .
O6 Si4 K13 142.5(9) 3_556 .
O2 Si4 K13 47.7(9) . .
O9 Si4 K13 62.2(10) . .
K15 Si4 K13 15.4(11) . .
K3 Si4 K13 11.8(9) . .
O4 Si4 K6 66.1(12) 3_656 .
O6 Si4 K6 174.5(12) 3_556 .
O2 Si4 K6 70.2(14) . .
O9 Si4 K6 72.1(10) . .
K15 Si4 K6 33.7(15) . .
K3 Si4 K6 51.0(13) . .
K13 Si4 K6 43.0(15) . .
O4 Si4 K5 55.0(13) 3_656 1_655
O6 Si4 K5 161.9(16) 3_556 1_655
O2 Si4 K5 82.1(18) . 1_655
O9 Si4 K5 72.3(12) . 1_655
K15 Si4 K5 44.0(16) . 1_655
K3 Si4 K5 62.1(15) . 1_655
K13 Si4 K5 55.2(16) . 1_655
K6 Si4 K5 13.1(16) . 1_655
O4 Si4 K1 127.3(9) 3_656 .
O6 Si4 K1 123.8(10) 3_556 .
O2 Si4 K1 57.0(8) . .
O9 Si4 K1 50.5(8) . .
K15 Si4 K1 28.3(14) . .
K3 Si4 K1 10.8(8) . .
K13 Si4 K1 21.6(12) . .
K6 Si4 K1 61.7(14) . .
K5 Si4 K1 72.3(16) 1_655 .
O4 Si4 K7 70.7(9) 3_656 1_655
O6 Si4 K7 169.8(9) 3_556 1_655
O2 Si4 K7 59.3(11) . 1_655
O9 Si4 K7 79.3(8) . 1_655
K15 Si4 K7 33.5(13) . 1_655
K3 Si4 K7 48.6(11) . 1_655
K13 Si4 K7 38.5(13) . 1_655
K6 Si4 K7 11.2(12) . 1_655
K5 Si4 K7 23.0(19) 1_655 1_655
K1 Si4 K7 59.3(12) . 1_655
O4 Si4 K12 51.8(8) 3_656 1_655
O6 Si4 K12 152.4(12) 3_556 1_655
O2 Si4 K12 93.5(13) . 1_655
O9 Si4 K12 66.3(10) . 1_655
K15 Si4 K12 49.1(14) . 1_655
K3 Si4 K12 67.2(11) . 1_655
K13 Si4 K12 62.3(13) . 1_655
K6 Si4 K12 23.5(16) . 1_655
K5 Si4 K12 11.6(15) 1_655 1_655
K1 Si4 K12 76.6(12) . 1_655
K7 Si4 K12 34.2(16) 1_655 1_655
O5 Si2 O7 107.6(5) . .
O5 Si2 O1 112.8(4) . 3_556
O7 Si2 O1 111.9(5) . 3_556
O5 Si2 O8 111.0(4) . .
O7 Si2 O8 107.3(5) . .
O1 Si2 O8 106.1(4) 3_556 .
O5 Si2 K14 120.8(9) . 3_657
O7 Si2 K14 53.0(6) . 3_657
O1 Si2 K14 126.4(9) 3_556 3_657
O8 Si2 K14 54.4(6) . 3_657
O5 Si2 K5 55.1(9) . 3_556
O7 Si2 K5 59.7(10) . 3_556
O1 Si2 K5 106(2) 3_556 3_556
O8 Si2 K5 148(2) . 3_556
K14 Si2 K5 104.7(17) 3_657 3_556
O5 Si2 K12 51.8(6) . 3_556
O7 Si2 K12 57.3(7) . 3_556
O1 Si2 K12 119.1(15) 3_556 3_556
O8 Si2 K12 134.8(15) . 3_556
K14 Si2 K12 95.5(13) 3_657 3_556
K5 Si2 K12 13.1(18) 3_556 3_556
O5 Si2 K13 102.8(10) . 3_657
O7 Si2 K13 52.9(6) . 3_657
O1 Si2 K13 144.4(10) 3_556 3_657
O8 Si2 K13 59.9(7) . 3_657
K14 Si2 K13 18.1(14) 3_657 3_657
K5 Si2 K13 93(2) 3_556 3_657
K12 Si2 K13 81.9(16) 3_556 3_657
O5 Si2 K2 149(3) . 3_557
O7 Si2 K2 65.3(11) . 3_557
O1 Si2 K2 98(4) 3_556 3_557
O8 Si2 K2 49.9(14) . 3_557
K14 Si2 K2 30(3) 3_657 3_557
K5 Si2 K2 124.8(16) 3_556 3_557
K12 Si2 K2 120(2) 3_556 3_557
K13 Si2 K2 48(4) 3_657 3_557
O5 Si2 K11 71.9(7) . 3_657
O7 Si2 K11 51.7(5) . 3_657
O1 Si2 K11 162.5(5) 3_556 3_657
O8 Si2 K11 86.7(7) . 3_657
K14 Si2 K11 52.1(11) 3_657 3_657
K5 Si2 K11 62(2) 3_556 3_657
K12 Si2 K11 49.3(15) 3_556 3_657
K13 Si2 K11 35.0(12) 3_657 3_657
K2 Si2 K11 81(3) 3_557 3_657
O5 Si2 K1 82.7(10) . 3_657
O7 Si2 K1 51.8(5) . 3_657
O1 Si2 K1 161.7(7) 3_556 3_657
O8 Si2 K1 75.2(10) . 3_657
K14 Si2 K1 39.5(14) 3_657 3_657
K5 Si2 K1 74(2) 3_556 3_657
K12 Si2 K1 62.1(17) 3_556 3_657
K13 Si2 K1 21.9(12) 3_657 3_657
K2 Si2 K1 69(3) 3_557 3_657
K11 Si2 K1 13.3(10) 3_657 3_657
O5 Si2 K3 92.6(8) . 3_657
O7 Si2 K3 53.0(5) . 3_657
O1 Si2 K3 154.3(7) 3_556 3_657
O8 Si2 K3 66.0(6) . 3_657
K14 Si2 K3 28.6(11) 3_657 3_657
K5 Si2 K3 85(2) 3_556 3_657
K12 Si2 K3 73.0(15) 3_556 3_657
K13 Si2 K3 10.6(8) 3_657 3_657
K2 Si2 K3 58(3) 3_557 3_657
K11 Si2 K3 24.8(9) 3_657 3_657
K1 Si2 K3 11.5(9) 3_657 3_657
O6 Si1 O3 106.1(4) . .
O6 Si1 O9 110.2(4) . .
O3 Si1 O9 108.0(5) . .
O6 Si1 O1 112.6(4) . .
O3 Si1 O1 111.9(5) . .
O9 Si1 O1 108.0(4) . .
O6 Si1 K15 120.4(9) . .
O3 Si1 K15 70.8(6) . .
O9 Si1 K15 37.2(5) . .
O1 Si1 K15 123.7(10) . .
O6 Si1 K1 95.2(10) . .
O3 Si1 K1 60.8(6) . .
O9 Si1 K1 55.9(10) . .
O1 Si1 K1 151.9(11) . .
K15 Si1 K1 29.3(15) . .
O6 Si1 K8 61.0(6) . .
O3 Si1 K8 46.6(5) . .
O9 Si1 K8 112.2(16) . .
O1 Si1 K8 138.8(16) . .
K15 Si1 K8 85.9(17) . .
K1 Si1 K8 58.4(19) . .
O6 Si1 K3 104.9(7) . .
O3 Si1 K3 65.3(6) . .
O9 Si1 K3 46.5(7) . .
O1 Si1 K3 141.0(8) . .
K15 Si1 K3 17.5(12) . .
K1 Si1 K3 11.9(9) . .
K8 Si1 K3 69.9(17) . .
O6 Si1 K9 59.5(6) . .
O3 Si1 K9 47.7(6) . .
O9 Si1 K9 132(2) . .
O1 Si1 K9 120(2) . .
K15 Si1 K9 103(2) . .
K1 Si1 K9 77(2) . .
K8 Si1 K9 19(2) . .
K3 Si1 K9 88(2) . .
O6 Si1 K2 59.3(7) . .
O3 Si1 K2 46.9(7) . .
O9 Si1 K2 122(4) . .
O1 Si1 K2 130(3) . .
K15 Si1 K2 95(3) . .
K1 Si1 K2 68(3) . .
K8 Si1 K2 10(2) . .
K3 Si1 K2 79(3) . .
K9 Si1 K2 10(2) . .
O6 Si1 K7 68.2(6) . .
O3 Si1 K7 53.5(6) . .
O9 Si1 K7 156.8(10) . .
O1 Si1 K7 93.2(11) . .
K15 Si1 K7 122.2(10) . .
K1 Si1 K7 100.9(13) . .
K8 Si1 K7 45.7(19) . .
K3 Si1 K7 110.6(11) . .
K9 Si1 K7 27(2) . .
K2 Si1 K7 36(4) . .
O2 Si3 O8 107.8(4) . 3_657
O2 Si3 O4 111.8(4) . .
O8 Si3 O4 107.5(4) 3_657 .
O2 Si3 O5 112.5(4) . .
O8 Si3 O5 110.5(4) 3_657 .
O4 Si3 O5 106.6(4) . .
O2 Si3 K14 61.9(9) . .
O8 Si3 K14 50.2(9) 3_657 .
O4 Si3 K14 106.0(9) . .
O5 Si3 K14 146.2(9) . .
O2 Si3 K5 110(2) . 3_556
O8 Si3 K5 141.0(19) 3_657 3_556
O4 Si3 K5 64.3(14) . 3_556
O5 Si3 K5 46.8(15) . 3_556
K14 Si3 K5 165.6(18) . 3_556
O2 Si3 K13 46.8(9) . .
O8 Si3 K13 61.4(9) 3_657 .
O4 Si3 K13 119.6(10) . .
O5 Si3 K13 133.5(10) . .
K14 Si3 K13 18.8(13) . .
K5 Si3 K13 157(2) 3_556 .
O2 Si3 K12 122.9(14) . 3_556
O8 Si3 K12 128.9(14) 3_657 3_556
O4 Si3 K12 60.7(11) . 3_556
O5 Si3 K12 46.4(11) . 3_556
K14 Si3 K12 166.6(14) . 3_556
K5 Si3 K12 12.5(16) 3_556 3_556
K13 Si3 K12 169.7(16) . 3_556
O2 Si3 K9 73(2) . 1_655
O8 Si3 K9 55.4(18) 3_657 1_655
O4 Si3 K9 82.2(13) . 1_655
O5 Si3 K9 165.7(16) . 1_655
K14 Si3 K9 23.9(16) . 1_655
K5 Si3 K9 145.4(17) 3_556 1_655
K13 Si3 K9 40.7(19) . 1_655
K12 Si3 K9 142.7(17) 3_556 1_655
O2 Si3 K2 83(3) . 1_655
O8 Si3 K2 49(2) 3_657 1_655
O4 Si3 K2 79.0(18) . 1_655
O5 Si3 K2 159(3) . 1_655
K14 Si3 K2 29(3) . 1_655
K5 Si3 K2 143(2) 3_556 1_655
K13 Si3 K2 48(3) . 1_655
K12 Si3 K2 137(3) 3_556 1_655
K9 Si3 K2 10(2) 1_655 1_655
O2 Si3 K6 100.0(13) . 3_656
O8 Si3 K6 152.2(13) 3_657 3_656
O4 Si3 K6 59.5(11) . 3_656
O5 Si3 K6 57.6(11) . 3_656
K14 Si3 K6 152.5(14) . 3_656
K5 Si3 K6 13.3(16) 3_556 3_656
K13 Si3 K6 146.0(15) . 3_656
K12 Si3 K6 23.9(16) 3_556 3_656
K9 Si3 K6 135.9(16) 1_655 3_656
K2 Si3 K6 136.5(16) 1_655 3_656
O2 Si3 K3 42.4(6) . .
O8 Si3 K3 65.6(6) 3_657 .
O4 Si3 K3 128.7(8) . .
O5 Si3 K3 123.7(8) . .
K14 Si3 K3 28.6(11) . .
K5 Si3 K3 150.7(19) 3_556 .
K13 Si3 K3 10.3(8) . .
K12 Si3 K3 162.6(14) 3_556 .
K9 Si3 K3 51.0(18) 1_655 .
K2 Si3 K3 58(3) 1_655 .
K6 Si3 K3 142.2(13) 3_656 .
K3 K1 K11 170(9) . .
K3 K1 K13 18(4) . .
K11 K1 K13 152(7) . .
K3 K1 K15 14(5) . .
K11 K1 K15 176(6) . .
K13 K1 K15 32(3) . .
K3 K1 K10 179(7) . .
K11 K1 K10 10(4) . .
K13 K1 K10 163(5) . .
K15 K1 K10 166(4) . .
K3 K1 K14 35(5) . .
K11 K1 K14 135(6) . .
K13 K1 K14 17(3) . .
K15 K1 K14 49(3) . .
K10 K1 K14 146(4) . .
K3 K1 O9 65(4) . .
K11 K1 O9 122(4) . .
K13 K1 O9 79(3) . .
K15 K1 O9 54.6(19) . .
K10 K1 O9 115(2) . .
K14 K1 O9 93(2) . .
K3 K1 O9 65(4) . 4_565
K11 K1 O9 122(4) . 4_565
K13 K1 O9 79(3) . 4_565
K15 K1 O9 54.6(18) . 4_565
K10 K1 O9 115(2) . 4_565
K14 K1 O9 93(2) . 4_565
O9 K1 O9 71.0(14) . 4_565
K3 K1 O7 89(5) . 3_657
K11 K1 O7 81(5) . 3_657
K13 K1 O7 71(3) . 3_657
K15 K1 O7 103(3) . 3_657
K10 K1 O7 91(3) . 3_657
K14 K1 O7 54.3(16) . 3_657
O9 K1 O7 133.5(15) . 3_657
O9 K1 O7 133.5(15) 4_565 3_657
K3 K1 O3 94(6) . .
K11 K1 O3 96(5) . .
K13 K1 O3 112(4) . .
K15 K1 O3 80(3) . .
K10 K1 O3 85(3) . .
K14 K1 O3 129(3) . .
O9 K1 O3 48.5(8) . .
O9 K1 O3 48.5(8) 4_565 .
O7 K1 O3 177(3) 3_657 .
K3 K1 O2 55.8(11) . 4_565
K11 K1 O2 122.9(15) . 4_565
K13 K1 O2 56.2(12) . 4_565
K15 K1 O2 58.0(12) . 4_565
K10 K1 O2 124.3(11) . 4_565
K14 K1 O2 60.0(12) . 4_565
O9 K1 O2 107(2) . 4_565
O9 K1 O2 47.9(7) 4_565 4_565
O7 K1 O2 85.6(12) 3_657 4_565
O3 K1 O2 96.1(13) . 4_565
K3 K1 O2 55.8(11) . .
K11 K1 O2 122.9(15) . .
K13 K1 O2 56.2(12) . .
K15 K1 O2 58.0(12) . .
K10 K1 O2 124.3(11) . .
K14 K1 O2 60.0(12) . .
O9 K1 O2 47.9(7) . .
O9 K1 O2 107(2) 4_565 .
O7 K1 O2 85.6(12) 3_657 .
O3 K1 O2 96.1(13) . .
O2 K1 O2 111(2) 4_565 .
K9 K2 K8 165(10) . .
K9 K2 K14 45(10) . 1_455
K8 K2 K14 149(10) . 1_455
K9 K2 K7 14(10) . .
K8 K2 K7 151(10) . .
K14 K2 K7 60(7) 1_455 .
K9 K2 K10 170(10) . .
K8 K2 K10 4(10) . .
K14 K2 K10 145(6) 1_455 .
K7 K2 K10 155(5) . .
K9 K2 O3 86(10) . .
K8 K2 O3 79(10) . .
K14 K2 O3 132(9) 1_455 .
K7 K2 O3 72(4) . .
K10 K2 O3 83(5) . .
K9 K2 K13 39(10) . 1_455
K8 K2 K13 156(10) . 1_455
K14 K2 K13 6(3) 1_455 1_455
K7 K2 K13 53(5) . 1_455
K10 K2 K13 151(4) . 1_455
O3 K2 K13 125(7) . 1_455
K9 K2 O8 89(10) . 2_557
K8 K2 O8 101(10) . 2_557
K14 K2 O8 60(2) 1_455 2_557
K7 K2 O8 99(6) . 2_557
K10 K2 O8 98(5) . 2_557
O3 K2 O8 133.1(13) . 2_557
K13 K2 O8 63(3) 1_455 2_557
K9 K2 O8 89(10) . 3_557
K8 K2 O8 101(10) . 3_557
K14 K2 O8 60(2) 1_455 3_557
K7 K2 O8 99(6) . 3_557
K10 K2 O8 98(5) . 3_557
O3 K2 O8 133.1(13) . 3_557
K13 K2 O8 63(3) 1_455 3_557
O8 K2 O8 93(3) 2_557 3_557
K9 K2 K6 12(10) . 1_455
K8 K2 K6 154(10) . 1_455
K14 K2 K6 57(6) 1_455 1_455
K7 K2 K6 2(2) . 1_455
K10 K2 K6 158(4) . 1_455
O3 K2 K6 74(4) . 1_455
K13 K2 K6 51(4) 1_455 1_455
O8 K2 K6 97(5) 2_557 1_455
O8 K2 K6 97(5) 3_557 1_455
K9 K2 O6 86(8) . .
K8 K2 O6 85(7) . .
K14 K2 O6 114(6) 1_455 .
K7 K2 O6 76(3) . .
K10 K2 O6 87(4) . .
O3 K2 O6 48.8(11) . .
K13 K2 O6 111(5) 1_455 .
O8 K2 O6 174(8) 2_557 .
O8 K2 O6 84.3(4) 3_557 .
K6 K2 O6 78(3) 1_455 .
K9 K2 O6 86(8) . 4_565
K8 K2 O6 85(7) . 4_565
K14 K2 O6 114(6) 1_455 4_565
K7 K2 O6 76(3) . 4_565
K10 K2 O6 87(4) . 4_565
O3 K2 O6 48.8(11) . 4_565
K13 K2 O6 111(5) 1_455 4_565
O8 K2 O6 84.3(4) 2_557 4_565
O8 K2 O6 174(8) 3_557 4_565
K6 K2 O6 78(3) 1_455 4_565
O6 K2 O6 98(2) . 4_565
K13 K3 K1 143(8) . .
K13 K3 K15 60(6) . .
K1 K3 K15 157(8) . .
K13 K3 K11 138(6) . .
K1 K3 K11 5(5) . .
K15 K3 K11 162(5) . .
K13 K3 K14 12(5) . .
K1 K3 K14 131(6) . .
K15 K3 K14 72(4) . .
K11 K3 K14 126(3) . .
K13 K3 O9 107(4) . .
K1 K3 O9 101(5) . .
K15 K3 O9 62(2) . .
K11 K3 O9 105(2) . .
K14 K3 O9 115.9(19) . .
K13 K3 O9 107(4) . 4_565
K1 K3 O9 101(4) . 4_565
K15 K3 O9 62(2) . 4_565
K11 K3 O9 105(2) . 4_565
K14 K3 O9 115.9(19) . 4_565
O9 K3 O9 78.1(10) . 4_565
K13 K3 O2 70.1(14) . 4_565
K1 K3 O2 111.6(10) . 4_565
K15 K3 O2 72.1(13) . 4_565
K11 K3 O2 111.1(9) . 4_565
K14 K3 O2 72.5(11) . 4_565
O9 K3 O2 124.8(13) . 4_565
O9 K3 O2 53.4(4) 4_565 4_565
K13 K3 O2 70.1(14) . .
K1 K3 O2 111.6(10) . .
K15 K3 O2 72.1(13) . .
K11 K3 O2 111.1(9) . .
K14 K3 O2 72.5(11) . .
O9 K3 O2 53.4(4) . .
O9 K3 O2 124.8(13) 4_565 .
O2 K3 O2 135.8(19) 4_565 .
K13 K3 K7 32(5) . 1_655
K1 K3 K7 175(6) . 1_655
K15 K3 K7 28(4) . 1_655
K11 K3 K7 170(3) . 1_655
K14 K3 K7 44(2) . 1_655
O9 K3 K7 82.6(15) . 1_655
O9 K3 K7 82.6(15) 4_565 1_655
O2 K3 K7 68.1(9) 4_565 1_655
O2 K3 K7 68.1(9) . 1_655
K13 K3 K6 47(5) . .
K1 K3 K6 170(6) . .
K15 K3 K6 14(4) . .
K11 K3 K6 175(3) . .
K14 K3 K6 58(3) . .
O9 K3 K6 71.6(14) . .
O9 K3 K6 71.6(15) 4_565 .
O2 K3 K6 69.5(9) 4_565 .
O2 K3 K6 69.5(9) . .
K7 K3 K6 14.5(15) 1_655 .
K13 K3 K10 144(6) . .
K1 K3 K10 0(5) . .
K15 K3 K10 156(4) . .
K11 K3 K10 6(2) . .
K14 K3 K10 132(3) . .
O9 K3 K10 100.7(17) . .
O9 K3 K10 100.7(17) 4_565 .
O2 K3 K10 111.7(9) 4_565 .
O2 K3 K10 111.7(9) . .
K7 K3 K10 176(2) 1_655 .
K6 K3 K10 170(3) . .
K16 K4 K10 119(10) . .
K16 K4 K12 1(8) . 1_656
K10 K4 K12 118(6) . 1_656
K16 K4 K11 93(10) . .
K10 K4 K11 26(4) . .
K12 K4 K11 91(4) 1_656 .
K16 K4 K5 3(9) . 1_656
K10 K4 K5 122(6) . 1_656
K12 K4 K5 4(3) 1_656 1_656
K11 K4 K5 96(4) . 1_656
K16 K4 K8 160(10) . .
K10 K4 K8 41(4) . .
K12 K4 K8 158(4) 1_656 .
K11 K4 K8 67(2) . .
K5 K4 K8 163(4) 1_656 .
K16 K4 K6 16(9) . 1_556
K10 K4 K6 135(6) . 1_556
K12 K4 K6 18(3) 1_656 1_556
K11 K4 K6 109(3) . 1_556
K5 K4 K6 13(2) 1_656 1_556
K8 K4 K6 176(3) . 1_556
K16 K4 K1 91(10) . .
K10 K4 K1 28(4) . .
K12 K4 K1 90(4) 1_656 .
K11 K4 K1 1.6(15) . .
K5 K4 K1 94(3) 1_656 .
K8 K4 K1 69(2) . .
K6 K4 K1 107(3) 1_556 .
K16 K4 K2 164(10) . .
K10 K4 K2 45(5) . .
K12 K4 K2 163(4) 1_656 .
K11 K4 K2 71(3) . .
K5 K4 K2 167(4) 1_656 .
K8 K4 K2 4.5(18) . .
K6 K4 K2 180(3) 1_556 .
K1 K4 K2 73(2) . .
K16 K4 K15 47(9) . 1_556
K10 K4 K15 166(6) . 1_556
K12 K4 K15 49(3) 1_656 1_556
K11 K4 K15 140(3) . 1_556
K5 K4 K15 44(3) 1_656 1_556
K8 K4 K15 153(3) . 1_556
K6 K4 K15 31.2(17) 1_556 1_556
K1 K4 K15 139(3) . 1_556
K2 K4 K15 148(3) . 1_556
K16 K4 K7 15(9) . 1_656
K10 K4 K7 134(5) . 1_656
K12 K4 K7 17(3) 1_656 1_656
K11 K4 K7 108(3) . 1_656
K5 K4 K7 12(2) 1_656 1_656
K8 K4 K7 175(3) . 1_656
K6 K4 K7 0.8(17) 1_556 1_656
K1 K4 K7 106(2) . 1_656
K2 K4 K7 180(3) . 1_656
K15 K4 K7 32.1(14) 1_556 1_656
K16 K4 K3 88(10) . .
K10 K4 K3 31(4) . .
K12 K4 K3 87(3) 1_656 .
K11 K4 K3 4.3(15) . .
K5 K4 K3 91(3) 1_656 .
K8 K4 K3 71(2) . .
K6 K4 K3 105(2) 1_556 .
K1 K4 K3 2.7(12) . .
K2 K4 K3 76(2) . .
K15 K4 K3 136(2) 1_556 .
K7 K4 K3 104(2) 1_656 .
K12 K5 K6 136(10) . 1_455
K12 K5 K7 157(10) . .
K6 K5 K7 21(6) 1_455 .
K12 K5 K16 9(7) . 1_454
K6 K5 K16 128(10) 1_455 1_454
K7 K5 K16 148(7) . 1_454
K12 K5 K4 10(7) . 1_454
K6 K5 K4 127(9) 1_455 1_454
K7 K5 K4 147(6) . 1_454
K16 K5 K4 1(3) 1_454 1_454
K12 K5 K15 105(9) . 1_455
K6 K5 K15 31(7) 1_455 1_455
K7 K5 K15 52(4) . 1_455
K16 K5 K15 96(4) 1_454 1_455
K4 K5 K15 95(3) 1_454 1_455
K12 K5 O5 85(6) . 3_556
K6 K5 O5 118(4) 1_455 3_556
K7 K5 O5 108(3) . 3_556
K16 K5 O5 90(4) 1_454 3_556
K4 K5 O5 90(3) 1_454 3_556
K15 K5 O5 125.4(17) 1_455 3_556
K12 K5 O5 85(6) . 2_556
K6 K5 O5 118(4) 1_455 2_556
K7 K5 O5 108(3) . 2_556
K16 K5 O5 90(4) 1_454 2_556
K4 K5 O5 90(3) 1_454 2_556
K15 K5 O5 125.4(17) 1_455 2_556
O5 K5 O5 109(3) 3_556 2_556
K12 K5 O7 87(9) . 3_556
K6 K5 O7 137(9) 1_455 3_556
K7 K5 O7 117(5) . 3_556
K16 K5 O7 95(5) 1_454 3_556
K4 K5 O7 96(4) 1_454 3_556
K15 K5 O7 168(5) 1_455 3_556
O5 K5 O7 54.6(16) 3_556 3_556
O5 K5 O7 54.6(16) 2_556 3_556
K12 K5 O4 79(3) . 3_556
K6 K5 O4 87(3) 1_455 3_556
K7 K5 O4 94(2) . 3_556
K16 K5 O4 77(2) 1_454 3_556
K4 K5 O4 77(2) 1_454 3_556
K15 K5 O4 78.0(17) 1_455 3_556
O5 K5 O4 50.6(4) 3_556 3_556
O5 K5 O4 155(4) 2_556 3_556
O7 K5 O4 104.7(18) 3_556 3_556
K12 K5 O4 79(3) . 2_556
K6 K5 O4 87(3) 1_455 2_556
K7 K5 O4 94(2) . 2_556
K16 K5 O4 77(2) 1_454 2_556
K4 K5 O4 77(2) 1_454 2_556
K15 K5 O4 78.0(16) 1_455 2_556
O5 K5 O4 155(4) 3_556 2_556
O5 K5 O4 50.6(4) 2_556 2_556
O7 K5 O4 104.7(18) 3_556 2_556
O4 K5 O4 142(3) 3_556 2_556
K12 K5 K9 161(10) . .
K6 K5 K9 25(7) 1_455 .
K7 K5 K9 4(3) . .
K16 K5 K9 153(5) 1_454 .
K4 K5 K9 152(4) 1_454 .
K15 K5 K9 56(3) 1_455 .
O5 K5 K9 106(3) 3_556 .
O5 K5 K9 106(3) 2_556 .
O7 K5 K9 112(4) 3_556 .
O4 K5 K9 95(2) 3_556 .
O4 K5 K9 95(2) 2_556 .
K7 K6 K5 136(10) 1_655 1_655
K7 K6 K12 156(10) 1_655 1_655
K5 K6 K12 21(7) 1_655 1_655
K7 K6 K15 89(8) 1_655 .
K5 K6 K15 135(9) 1_655 .
K12 K6 K15 115(5) 1_655 .
K7 K6 K16 172(9) 1_655 1_554
K5 K6 K16 36(7) 1_655 1_554
K12 K6 K16 15(3) 1_655 1_554
K15 K6 K16 100(4) . 1_554
K7 K6 K9 11(6) 1_655 1_655
K5 K6 K9 146(9) 1_655 1_655
K12 K6 K9 167(5) 1_655 1_655
K15 K6 K9 78(4) . 1_655
K16 K6 K9 178(4) 1_554 1_655
K7 K6 K13 70(7) 1_655 .
K5 K6 K13 155(9) 1_655 .
K12 K6 K13 134(5) 1_655 .
K15 K6 K13 19(2) . .
K16 K6 K13 119(4) 1_554 .
K9 K6 K13 59(3) 1_655 .
K7 K6 K14 44(7) 1_655 .
K5 K6 K14 180(9) 1_655 .
K12 K6 K14 160(5) 1_655 .
K15 K6 K14 45(3) . .
K16 K6 K14 144(4) 1_554 .
K9 K6 K14 34(2) 1_655 .
K13 K6 K14 25.4(19) . .
K7 K6 K3 81(7) 1_655 .
K5 K6 K3 143(9) 1_655 .
K12 K6 K3 122(4) 1_655 .
K15 K6 K3 8(2) . .
K16 K6 K3 107(3) 1_554 .
K9 K6 K3 71(3) 1_655 .
K13 K6 K3 11.7(13) . .
K14 K6 K3 37.1(16) . .
K7 K6 K2 8(7) 1_655 1_655
K5 K6 K2 143(9) 1_655 1_655
K12 K6 K2 164(5) 1_655 1_655
K15 K6 K2 81(4) . 1_655
K16 K6 K2 179(4) 1_554 1_655
K9 K6 K2 3(3) 1_655 1_655
K13 K6 K2 62(3) . 1_655
K14 K6 K2 37(2) . 1_655
K3 K6 K2 74(3) . 1_655
K7 K6 K4 176(8) 1_655 1_554
K5 K6 K4 40(7) 1_655 1_554
K12 K6 K4 20(3) 1_655 1_554
K15 K6 K4 95(3) . 1_554
K16 K6 K4 4(2) 1_554 1_554
K9 K6 K4 173(4) 1_655 1_554
K13 K6 K4 114(3) . 1_554
K14 K6 K4 140(3) . 1_554
K3 K6 K4 103(2) . 1_554
K2 K6 K4 177(3) 1_655 1_554
K7 K6 O5 106(5) 1_655 3_656
K5 K6 O5 48(3) 1_655 3_656
K12 K6 O5 59(2) 1_655 3_656
K15 K6 O5 132.9(15) . 3_656
K16 K6 O5 68(2) 1_554 3_656
K9 K6 O5 113(2) 1_655 3_656
K13 K6 O5 136.7(9) . 3_656
K14 K6 O5 131.8(16) . 3_656
K3 K6 O5 135.1(10) . 3_656
K2 K6 O5 111(2) 1_655 3_656
K4 K6 O5 71.4(18) 1_554 3_656
K6 K7 K5 24(7) 1_455 .
K6 K7 K9 165(9) 1_455 .
K5 K7 K9 172(6) . .
K6 K7 K15 70(7) 1_455 1_455
K5 K7 K15 94(5) . 1_455
K9 K7 K15 95(4) . 1_455
K6 K7 K14 121(8) 1_455 1_455
K5 K7 K14 145(5) . 1_455
K9 K7 K14 44(3) . 1_455
K15 K7 K14 51(2) 1_455 1_455
K6 K7 K12 16(7) 1_455 .
K5 K7 K12 8(4) . .
K9 K7 K12 179(5) . .
K15 K7 K12 86(3) 1_455 .
K14 K7 K12 137(4) 1_455 .
K6 K7 K2 170(9) 1_455 .
K5 K7 K2 166(6) . .
K9 K7 K2 5(4) . .
K15 K7 K2 100(4) 1_455 .
K14 K7 K2 49(3) 1_455 .
K12 K7 K2 174(4) . .
K6 K7 K13 93(8) 1_455 1_455
K5 K7 K13 117(5) . 1_455
K9 K7 K13 71(4) . 1_455
K15 K7 K13 23(2) 1_455 1_455
K14 K7 K13 28(2) 1_455 1_455
K12 K7 K13 109(3) . 1_455
K2 K7 K13 77(4) . 1_455
K6 K7 K8 176(8) 1_455 .
K5 K7 K8 160(5) . .
K9 K7 K8 11(3) . .
K15 K7 K8 106(3) 1_455 .
K14 K7 K8 55(2) 1_455 .
K12 K7 K8 168(3) . .
K2 K7 K8 6(3) . .
K13 K7 K8 83(3) 1_455 .
K6 K7 K3 84(7) 1_455 1_455
K5 K7 K3 108(5) . 1_455
K9 K7 K3 81(3) . 1_455
K15 K7 K3 14.3(18) 1_455 1_455
K14 K7 K3 37.0(18) 1_455 1_455
K12 K7 K3 100(3) . 1_455
K2 K7 K3 86(3) . 1_455
K13 K7 K3 9.1(14) 1_455 1_455
K8 K7 K3 92(2) . 1_455
K6 K7 O3 128(8) 1_455 .
K5 K7 O3 104(4) . .
K9 K7 O3 67(3) . .
K15 K7 O3 162(3) 1_455 .
K14 K7 O3 111(3) 1_455 .
K12 K7 O3 112(3) . .
K2 K7 O3 62(3) . .
K13 K7 O3 139(3) 1_455 .
K8 K7 O3 56.2(19) . .
K3 K7 O3 148(3) 1_455 .
K6 K7 K16 6(7) 1_455 1_454
K5 K7 K16 17(4) . 1_454
K9 K7 K16 171(4) . 1_454
K15 K7 K16 76(3) 1_455 1_454
K14 K7 K16 128(3) 1_455 1_454
K12 K7 K16 9(2) . 1_454
K2 K7 K16 176(4) . 1_454
K13 K7 K16 100(3) 1_455 1_454
K8 K7 K16 178(3) . 1_454
K3 K7 K16 91(2) 1_455 1_454
O3 K7 K16 121(2) . 1_454
K2 K8 K9 7(10) . .
K2 K8 K10 175(10) . .
K9 K8 K10 178(6) . .
K2 K8 K14 23(10) . 1_455
K9 K8 K14 31(5) . 1_455
K10 K8 K14 152(4) . 1_455
K2 K8 O3 89(10) . .
K9 K8 O3 81(4) . .
K10 K8 O3 97(3) . .
K14 K8 O3 112(3) 1_455 .
K2 K8 K7 23(10) . .
K9 K8 K7 16(4) . .
K10 K8 K7 162(4) . .
K14 K8 K7 46(2) 1_455 .
O3 K8 K7 65.5(19) . .
K2 K8 K4 153(10) . .
K9 K8 K4 160(6) . .
K10 K8 K4 22(2) . .
K14 K8 K4 130(3) 1_455 .
O3 K8 K4 119(3) . .
K7 K8 K4 176(3) . .
K2 K8 K11 159(10) . .
K9 K8 K11 152(5) . .
K10 K8 K11 26(2) . .
K14 K8 K11 178(3) 1_455 .
O3 K8 K11 71(2) . .
K7 K8 K11 136(3) . .
K4 K8 K11 48(2) . .
K2 K8 O8 68(8) . 3_557
K9 K8 O8 73(4) . 3_557
K10 K8 O8 109(2) . 3_557
K14 K8 O8 53.7(15) 1_455 3_557
O3 K8 O8 127.6(18) . 3_557
K7 K8 O8 84(2) . 3_557
K4 K8 O8 93.1(17) . 3_557
K11 K8 O8 125(2) . 3_557
K2 K8 O8 68(8) . 2_557
K9 K8 O8 73(4) . 2_557
K10 K8 O8 109(2) . 2_557
K14 K8 O8 53.7(15) 1_455 2_557
O3 K8 O8 127.6(18) . 2_557
K7 K8 O8 84(2) . 2_557
K4 K8 O8 93.1(17) . 2_557
K11 K8 O8 125(2) . 2_557
O8 K8 O8 86.7(19) 3_557 2_557
K2 K8 O6 84(7) . .
K9 K8 O6 79(3) . .
K10 K8 O6 99(3) . .
K14 K8 O6 99(2) 1_455 .
O3 K8 O6 49.1(8) . .
K7 K8 O6 69.7(16) . .
K4 K8 O6 113(2) . .
K11 K8 O6 82.2(18) . .
O8 K8 O6 81.4(8) 3_557 .
O8 K8 O6 152(4) 2_557 .
K2 K8 O6 84(7) . 4_565
K9 K8 O6 79(3) . 4_565
K10 K8 O6 99(3) . 4_565
K14 K8 O6 99(2) 1_455 4_565
O3 K8 O6 49.1(8) . 4_565
K7 K8 O6 69.7(16) . 4_565
K4 K8 O6 113(2) . 4_565
K11 K8 O6 82.2(18) . 4_565
O8 K8 O6 152(4) 3_557 4_565
O8 K8 O6 81.4(8) 2_557 4_565
O6 K8 O6 97.4(15) . 4_565
K2 K9 K8 7(10) . .
K2 K9 K14 117(10) . 1_455
K8 K9 K14 124(9) . 1_455
K2 K9 K7 160(10) . .
K8 K9 K7 153(7) . .
K14 K9 K7 83(7) 1_455 .
K2 K9 K6 165(10) . 1_455
K8 K9 K6 158(6) . 1_455
K14 K9 K6 78(6) 1_455 1_455
K7 K9 K6 5(3) . 1_455
K2 K9 K13 132(10) . 1_455
K8 K9 K13 139(7) . 1_455
K14 K9 K13 15(3) 1_455 1_455
K7 K9 K13 68(5) . 1_455
K6 K9 K13 63(4) 1_455 1_455
K2 K9 K15 152(10) . 1_455
K8 K9 K15 159(6) . 1_455
K14 K9 K15 35(4) 1_455 1_455
K7 K9 K15 48(4) . 1_455
K6 K9 K15 43(3) 1_455 1_455
K13 K9 K15 19.8(18) 1_455 1_455
K2 K9 O3 81(10) . .
K8 K9 O3 74(4) . .
K14 K9 O3 162(8) 1_455 .
K7 K9 O3 79(4) . .
K6 K9 O3 84(3) 1_455 .
K13 K9 O3 147(5) 1_455 .
K15 K9 O3 127(5) 1_455 .
K2 K9 O8 79(9) . 2_557
K8 K9 O8 84(5) . 2_557
K14 K9 O8 59(2) 1_455 2_557
K7 K9 O8 114(4) . 2_557
K6 K9 O8 111(3) 1_455 2_557
K13 K9 O8 67.9(18) 1_455 2_557
K15 K9 O8 81(2) 1_455 2_557
O3 K9 O8 129(2) . 2_557
K2 K9 O8 79(9) . 3_557
K8 K9 O8 84(5) . 3_557
K14 K9 O8 59(2) 1_455 3_557
K7 K9 O8 114(4) . 3_557
K6 K9 O8 111(3) 1_455 3_557
K13 K9 O8 67.9(18) 1_455 3_557
K15 K9 O8 81(2) 1_455 3_557
O3 K9 O8 129(2) . 3_557
O8 K9 O8 91(2) 2_557 3_557
K2 K9 K3 132(10) . 1_455
K8 K9 K3 139(6) . 1_455
K14 K9 K3 15(4) 1_455 1_455
K7 K9 K3 68(4) . 1_455
K6 K9 K3 63(3) 1_455 1_455
K13 K9 K3 0.1(15) 1_455 1_455
K15 K9 K3 19.7(15) 1_455 1_455
O3 K9 K3 147(5) . 1_455
O8 K9 K3 68.0(17) 2_557 1_455
O8 K9 K3 68.0(17) 3_557 1_455
K2 K9 K5 156(10) . .
K8 K9 K5 149(6) . .
K14 K9 K5 87(6) 1_455 .
K7 K9 K5 4(3) . .
K6 K9 K5 9(2) 1_455 .
K13 K9 K5 72(4) 1_455 .
K15 K9 K5 52(3) 1_455 .
O3 K9 K5 75(3) . .
O8 K9 K5 116(3) 2_557 .
O8 K9 K5 116(3) 3_557 .
K3 K9 K5 72(3) 1_455 .
K4 K10 K11 131(7) . .
K4 K10 K16 20(4) . .
K11 K10 K16 111(6) . .
K4 K10 K8 118(6) . .
K11 K10 K8 112(5) . .
K16 K10 K8 138(5) . .
K4 K10 K1 137(6) . .
K11 K10 K1 6(3) . .
K16 K10 K1 117(5) . .
K8 K10 K1 105(4) . .
K4 K10 K12 36(4) . 1_656
K11 K10 K12 94(4) . 1_656
K16 K10 K12 16(4) . 1_656
K8 K10 K12 154(4) . 1_656
K1 K10 K12 101(3) . 1_656
K4 K10 K2 116(6) . .
K11 K10 K2 113(5) . .
K16 K10 K2 137(5) . .
K8 K10 K2 1(3) . .
K1 K10 K2 106(4) . .
K12 K10 K2 153(4) 1_656 .
K4 K10 K3 137(6) . .
K11 K10 K3 6(3) . .
K16 K10 K3 117(5) . .
K8 K10 K3 105(3) . .
K1 K10 K3 0.1(18) . .
K12 K10 K3 101(3) 1_656 .
K2 K10 K3 106(3) . .
K4 K10 K5 39(4) . 1_656
K11 K10 K5 92(4) . 1_656
K16 K10 K5 19(4) . 1_656
K8 K10 K5 157(4) . 1_656
K1 K10 K5 98(3) . 1_656
K12 K10 K5 3(2) 1_656 1_656
K2 K10 K5 156(4) . 1_656
K3 K10 K5 98(3) . 1_656
K4 K10 K9 118(5) . .
K11 K10 K9 111(4) . .
K16 K10 K9 139(5) . .
K8 K10 K9 1(2) . .
K1 K10 K9 104(3) . .
K12 K10 K9 155(3) 1_656 .
K2 K10 K9 2(2) . .
K3 K10 K9 104(3) . .
K5 K10 K9 158(3) 1_656 .
K4 K10 K13 131(5) . .
K11 K10 K13 0(3) . .
K16 K10 K13 110(4) . .
K8 K10 K13 112(3) . .
K1 K10 K13 6.6(18) . .
K12 K10 K13 94(3) 1_656 .
K2 K10 K13 113(3) . .
K3 K10 K13 6.8(10) . .
K5 K10 K13 91(2) 1_656 .
K9 K10 K13 111(2) . .
K4 K10 K6 32(4) . 1_556
K11 K10 K6 99(4) . 1_556
K16 K10 K6 12(4) . 1_556
K8 K10 K6 150(3) . 1_556
K1 K10 K6 105(3) . 1_556
K12 K10 K6 4.3(19) 1_656 1_556
K2 K10 K6 149(3) . 1_556
K3 K10 K6 105(2) . 1_556
K5 K10 K6 7.1(18) 1_656 1_556
K9 K10 K6 151(3) . 1_556
K13 K10 K6 98(2) . 1_556
K1 K11 K10 163(7) . .
K1 K11 K3 5(4) . .
K10 K11 K3 168(5) . .
K1 K11 K13 17(4) . .
K10 K11 K13 179(5) . .
K3 K11 K13 12.6(18) . .
K1 K11 K4 174(6) . .
K10 K11 K4 23(4) . .
K3 K11 K4 169(4) . .
K13 K11 K4 157(3) . .
K1 K11 K16 159(6) . .
K10 K11 K16 38(4) . .
K3 K11 K16 154(4) . .
K13 K11 K16 142(4) . .
K4 K11 K16 15.1(19) . .
K1 K11 K15 3(4) . .
K10 K11 K15 161(4) . .
K3 K11 K15 7(2) . .
K13 K11 K15 19.9(18) . .
K4 K11 K15 177(3) . .
K16 K11 K15 161(3) . .
K1 K11 K12 139(5) . 1_656
K10 K11 K12 57(4) . 1_656
K3 K11 K12 135(3) . 1_656
K13 K11 K12 122(3) . 1_656
K4 K11 K12 34(2) . 1_656
K16 K11 K12 19(3) . 1_656
K15 K11 K12 142(3) . 1_656
K1 K11 O7 82(5) . 3_657
K10 K11 O7 114(4) . 3_657
K3 K11 O7 78(2) . 3_657
K13 K11 O7 65.3(18) . 3_657
K4 K11 O7 91(2) . 3_657
K16 K11 O7 76(3) . 3_657
K15 K11 O7 85.2(18) . 3_657
K12 K11 O7 56.9(16) 1_656 3_657
K1 K11 K8 121(5) . .
K10 K11 K8 42(4) . .
K3 K11 K8 125(3) . .
K13 K11 K8 138(3) . .
K4 K11 K8 65(3) . .
K16 K11 K8 80(3) . .
K15 K11 K8 118(2) . .
K12 K11 K8 100(2) 1_656 .
O7 K11 K8 157(2) 3_657 .
K1 K11 K14 33(4) . .
K10 K11 K14 163(4) . .
K3 K11 K14 29(2) . .
K13 K11 K14 16.0(17) . .
K4 K11 K14 141(3) . .
K16 K11 K14 126(3) . .
K15 K11 K14 36.0(16) . .
K12 K11 K14 106(2) 1_656 .
O7 K11 K14 49.2(12) 3_657 .
K8 K11 K14 154(2) . .
K1 K11 K5 131(5) . 1_656
K10 K11 K5 65(4) . 1_656
K3 K11 K5 127(3) . 1_656
K13 K11 K5 114(3) . 1_656
K4 K11 K5 42(2) . 1_656
K16 K11 K5 27(3) . 1_656
K15 K11 K5 134(2) . 1_656
K12 K11 K5 7.9(18) 1_656 1_656
O7 K11 K5 49.0(16) 3_657 1_656
K8 K11 K5 108(2) . 1_656
K14 K11 K5 98(2) . 1_656
K5 K12 K16 165(10) . 1_454
K5 K12 K6 23(8) . 1_455
K16 K12 K6 142(8) 1_454 1_455
K5 K12 K4 166(10) . 1_454
K16 K12 K4 1(5) 1_454 1_454
K6 K12 K4 143(5) 1_455 1_454
K5 K12 K7 15(8) . .
K16 K12 K7 150(7) 1_454 .
K6 K12 K7 8(3) 1_455 .
K4 K12 K7 151(4) 1_454 .
K5 K12 K10 168(10) . 1_454
K16 K12 K10 27(5) 1_454 1_454
K6 K12 K10 169(5) 1_455 1_454
K4 K12 K10 26(3) 1_454 1_454
K7 K12 K10 176(4) . 1_454
K5 K12 O5 79(5) . 2_556
K16 K12 O5 109(4) 1_454 2_556
K6 K12 O5 93(3) 1_455 2_556
K4 K12 O5 109(3) 1_454 2_556
K7 K12 O5 88(2) . 2_556
K10 K12 O5 94(2) 1_454 2_556
K5 K12 O5 79(5) . 3_556
K16 K12 O5 109(4) 1_454 3_556
K6 K12 O5 93(3) 1_455 3_556
K4 K12 O5 109(3) 1_454 3_556
K7 K12 O5 88(2) . 3_556
K10 K12 O5 94(2) 1_454 3_556
O5 K12 O5 107(2) 2_556 3_556
K5 K12 O7 78(9) . 3_556
K16 K12 O7 117(6) 1_454 3_556
K6 K12 O7 101(4) 1_455 3_556
K4 K12 O7 116(4) 1_454 3_556
K7 K12 O7 93(3) . 3_556
K10 K12 O7 90(3) 1_454 3_556
O5 K12 O7 53.6(11) 2_556 3_556
O5 K12 O7 53.6(11) 3_556 3_556
K5 K12 K15 60(8) . 1_455
K16 K12 K15 105(6) 1_454 1_455
K6 K12 K15 37(3) 1_455 1_455
K4 K12 K15 106(4) 1_454 1_455
K7 K12 K15 45(2) . 1_455
K10 K12 K15 131(3) 1_454 1_455
O5 K12 K15 114(2) 2_556 1_455
O5 K12 K15 114(2) 3_556 1_455
O7 K12 K15 138(3) 3_556 1_455
K5 K12 K11 140(9) . 1_454
K16 K12 K11 55(5) 1_454 1_454
K6 K12 K11 163(5) 1_455 1_454
K4 K12 K11 54(3) 1_454 1_454
K7 K12 K11 155(3) . 1_454
K10 K12 K11 28.3(19) 1_454 1_454
O5 K12 K11 77.3(17) 2_556 1_454
O5 K12 K11 77.3(17) 3_556 1_454
O7 K12 K11 62.1(17) 3_556 1_454
K15 K12 K11 160(3) 1_455 1_454
K5 K12 O4 87(3) . 2_556
K16 K12 O4 89(2) 1_454 2_556
K6 K12 O4 80.8(16) 1_455 2_556
K4 K12 O4 89.5(16) 1_454 2_556
K7 K12 O4 82.6(16) . 2_556
K10 K12 O4 96.5(17) 1_454 2_556
O5 K12 O4 51.0(3) 2_556 2_556
O5 K12 O4 156(3) 3_556 2_556
O7 K12 O4 104.5(12) 3_556 2_556
K15 K12 O4 74.7(13) 1_455 2_556
K11 K12 O4 102.6(15) 1_454 2_556
K3 K13 K15 80(7) . .
K3 K13 K14 161(8) . .
K15 K13 K14 119(7) . .
K3 K13 K1 19(4) . .
K15 K13 K1 99(7) . .
K14 K13 K1 142(5) . .
K3 K13 K11 29(4) . .
K15 K13 K11 109(6) . .
K14 K13 K11 132(4) . .
K1 K13 K11 11(3) . .
K3 K13 K7 139(6) . 1_655
K15 K13 K7 59(5) . 1_655
K14 K13 K7 60(4) . 1_655
K1 K13 K7 158(5) . 1_655
K11 K13 K7 168(4) . 1_655
K3 K13 K9 179(7) . 1_655
K15 K13 K9 100(6) . 1_655
K14 K13 K9 20(4) . 1_655
K1 K13 K9 162(5) . 1_655
K11 K13 K9 151(4) . 1_655
K7 K13 K9 41(3) 1_655 1_655
K3 K13 K6 122(6) . .
K15 K13 K6 42(5) . .
K14 K13 K6 77(4) . .
K1 K13 K6 141(5) . .
K11 K13 K6 151(3) . .
K7 K13 K6 17.1(18) 1_655 .
K9 K13 K6 58(3) 1_655 .
K3 K13 O2 95.4(17) . 4_565
K15 K13 O2 81.4(12) . 4_565
K14 K13 O2 88.0(16) . 4_565
K1 K13 O2 98.3(15) . 4_565
K11 K13 O2 99.5(13) . 4_565
K7 K13 O2 79.5(12) 1_655 4_565
K9 K13 O2 84.5(14) 1_655 4_565
K6 K13 O2 78.8(11) . 4_565
K3 K13 O2 95.4(17) . .
K15 K13 O2 81.4(12) . .
K14 K13 O2 88.0(16) . .
K1 K13 O2 98.3(15) . .
K11 K13 O2 99.5(13) . .
K7 K13 O2 79.5(12) 1_655 .
K9 K13 O2 84.5(14) 1_655 .
K6 K13 O2 78.8(11) . .
O2 K13 O2 158(2) 4_565 .
K3 K13 K2 171(7) . 1_655
K15 K13 K2 109(6) . 1_655
K14 K13 K2 10(4) . 1_655
K1 K13 K2 152(5) . 1_655
K11 K13 K2 142(4) . 1_655
K7 K13 K2 50(3) 1_655 1_655
K9 K13 K2 9(2) 1_655 1_655
K6 K13 K2 67(4) . 1_655
O2 K13 K2 86.1(15) 4_565 1_655
O2 K13 K2 86.1(15) . 1_655
K3 K13 O7 101(5) . 3_657
K15 K13 O7 180(6) . 3_657
K14 K13 O7 60(3) . 3_657
K1 K13 O7 82(3) . 3_657
K11 K13 O7 71.2(18) . 3_657
K7 K13 O7 121(3) 1_655 3_657
K9 K13 O7 80(3) 1_655 3_657
K6 K13 O7 138(3) . 3_657
O2 K13 O7 98.6(11) 4_565 3_657
O2 K13 O7 98.6(11) . 3_657
K2 K13 O7 71(3) 1_655 3_657
K13 K14 K9 145(7) . 1_655
K13 K14 K2 163(7) . 1_655
K9 K14 K2 18(4) 1_655 1_655
K13 K14 K15 28(3) . .
K9 K14 K15 118(6) 1_655 .
K2 K14 K15 136(6) 1_655 .
K13 K14 K3 7(3) . .
K9 K14 K3 153(6) 1_655 .
K2 K14 K3 171(6) 1_655 .
K15 K14 K3 35(2) . .
K13 K14 K7 92(4) . 1_655
K9 K14 K7 54(6) 1_655 1_655
K2 K14 K7 72(5) 1_655 1_655
K15 K14 K7 64(3) . 1_655
K3 K14 K7 99(3) . 1_655
K13 K14 K8 171(5) . 1_655
K9 K14 K8 26(5) 1_655 1_655
K2 K14 K8 8(5) 1_655 1_655
K15 K14 K8 143(3) . 1_655
K3 K14 K8 178(3) . 1_655
K7 K14 K8 79(3) 1_655 1_655
K13 K14 K1 21(3) . .
K9 K14 K1 166(6) 1_655 .
K2 K14 K1 176(6) 1_655 .
K15 K14 K1 49(3) . .
K3 K14 K1 13.7(18) . .
K7 K14 K1 113(3) 1_655 .
K8 K14 K1 168(3) 1_655 .
K13 K14 O7 97(4) . 3_657
K9 K14 O7 118(6) 1_655 3_657
K2 K14 O7 100(5) 1_655 3_657
K15 K14 O7 125(3) . 3_657
K3 K14 O7 90(2) . 3_657
K7 K14 O7 171(3) 1_655 3_657
K8 K14 O7 92(2) 1_655 3_657
K1 K14 O7 76(2) . 3_657
K13 K14 O8 106(2) . 2_657
K9 K14 O8 92(3) 1_655 2_657
K2 K14 O8 82(3) 1_655 2_657
K15 K14 O8 118.1(13) . 2_657
K3 K14 O8 102.7(15) . 2_657
K7 K14 O8 117.7(13) 1_655 2_657
K8 K14 O8 78.2(14) 1_655 2_657
K1 K14 O8 95.4(16) . 2_657
O7 K14 O8 59.7(10) 3_657 2_657
K13 K14 O8 106(2) . 3_657
K9 K14 O8 92(3) 1_655 3_657
K2 K14 O8 82(3) 1_655 3_657
K15 K14 O8 118.1(13) . 3_657
K3 K14 O8 102.7(15) . 3_657
K7 K14 O8 117.7(13) 1_655 3_657
K8 K14 O8 78.2(14) 1_655 3_657
K1 K14 O8 95.4(16) . 3_657
O7 K14 O8 59.7(10) 3_657 3_657
O8 K14 O8 113.0(19) 2_657 3_657
K13 K14 K6 77(4) . .
K9 K14 K6 68(6) 1_655 .
K2 K14 K6 86(6) 1_655 .
K15 K14 K6 50(3) . .
K3 K14 K6 85(3) . .
K7 K14 K6 15(2) 1_655 .
K8 K14 K6 94(3) 1_655 .
K1 K14 K6 98(3) . .
O7 K14 K6 174(3) 3_657 .
O8 K14 K6 121.7(11) 2_657 .
O8 K14 K6 121.7(11) 3_657 .
K13 K15 K3 40(4) . .
K13 K15 K1 50(5) . .
K3 K15 K1 9(3) . .
K13 K15 K14 33(5) . .
K3 K15 K14 73(4) . .
K1 K15 K14 83(3) . .
K13 K15 K6 119(6) . .
K3 K15 K6 159(6) . .
K1 K15 K6 168(5) . .
K14 K15 K6 86(4) . .
K13 K15 K7 98(6) . 1_655
K3 K15 K7 138(5) . 1_655
K1 K15 K7 147(4) . 1_655
K14 K15 K7 65(3) . 1_655
K6 K15 K7 21(2) . 1_655
K13 K15 O9 121(3) . .
K3 K15 O9 95(3) . .
K1 K15 O9 89(2) . .
K14 K15 O9 133.9(11) . .
K6 K15 O9 99(2) . .
K7 K15 O9 114(2) 1_655 .
K13 K15 O9 121(3) . 4_565
K3 K15 O9 95(3) . 4_565
K1 K15 O9 89(2) . 4_565
K14 K15 O9 133.9(11) . 4_565
K6 K15 O9 99(2) . 4_565
K7 K15 O9 114(2) 1_655 4_565
O9 K15 O9 90.8(19) . 4_565
K13 K15 K5 132(6) . 1_655
K3 K15 K5 172(5) . 1_655
K1 K15 K5 178(4) . 1_655
K14 K15 K5 99(4) . 1_655
K6 K15 K5 13(3) . 1_655
K7 K15 K5 35(3) 1_655 1_655
O9 K15 K5 90(2) . 1_655
O9 K15 K5 90(2) 4_565 1_655
K13 K15 K11 51(5) . .
K3 K15 K11 11(3) . .
K1 K15 K11 1(2) . .
K14 K15 K11 84(3) . .
K6 K15 K11 170(4) . .
K7 K15 K11 148(3) 1_655 .
O9 K15 K11 87.8(17) . .
O9 K15 K11 87.8(17) 4_565 .
K5 K15 K11 177(4) 1_655 .
K13 K15 O2 78.1(13) . 4_565
K3 K15 O2 85.5(15) . 4_565
K1 K15 O2 87.7(14) . 4_565
K14 K15 O2 76.1(12) . 4_565
K6 K15 O2 89.6(14) . 4_565
K7 K15 O2 84.6(13) 1_655 4_565
O9 K15 O2 149(2) . 4_565
O9 K15 O2 58.2(3) 4_565 4_565
K5 K15 O2 92.7(14) 1_655 4_565
K11 K15 O2 88.0(13) . 4_565
K13 K15 O2 78.1(13) . .
K3 K15 O2 85.5(15) . .
K1 K15 O2 87.7(14) . .
K14 K15 O2 76.1(12) . .
K6 K15 O2 89.6(14) . .
K7 K15 O2 84.6(13) 1_655 .
O9 K15 O2 58.2(3) . .
O9 K15 O2 149(2) 4_565 .
K5 K15 O2 92.7(14) 1_655 .
K11 K15 O2 88.0(13) . .
O2 K15 O2 152(2) 4_565 .
K4 K16 K12 178(10) . 1_656
K4 K16 K10 41(9) . .
K12 K16 K10 137(8) 1_656 .
K4 K16 K5 176(10) . 1_656
K12 K16 K5 6(5) 1_656 1_656
K10 K16 K5 143(6) . 1_656
K4 K16 K6 159(10) . 1_556
K12 K16 K6 23(5) 1_656 1_556
K10 K16 K6 160(6) . 1_556
K5 K16 K6 17(3) 1_656 1_556
K4 K16 K11 72(9) . .
K12 K16 K11 105(7) 1_656 .
K10 K16 K11 32(3) . .
K5 K16 K11 112(5) 1_656 .
K6 K16 K11 128(4) 1_556 .
K4 K16 K7 161(10) . 1_656
K12 K16 K7 21(5) 1_656 1_656
K10 K16 K7 158(5) . 1_656
K5 K16 K7 15(3) 1_656 1_656
K6 K16 K7 2(2) 1_556 1_656
K11 K16 K7 126(4) . 1_656
K4 K16 O5 126(6) . 2_657
K12 K16 O5 53(3) 1_656 2_657
K10 K16 O5 99(3) . 2_657
K5 K16 O5 57(3) 1_656 2_657
K6 K16 O5 67(3) 1_556 2_657
K11 K16 O5 75.7(19) . 2_657
K7 K16 O5 66(2) 1_656 2_657
K4 K16 O5 126(6) . 3_657
K12 K16 O5 53(3) 1_656 3_657
K10 K16 O5 99(3) . 3_657
K5 K16 O5 57(3) 1_656 3_657
K6 K16 O5 67(3) 1_556 3_657
K11 K16 O5 75.7(19) . 3_657
K7 K16 O5 66(2) 1_656 3_657
O5 K16 O5 86(2) 2_657 3_657
K4 K16 O4 108(3) . 2_657
K12 K16 O4 72(2) 1_656 2_657
K10 K16 O4 113.6(16) . 2_657
K5 K16 O4 71(2) 1_656 2_657
K6 K16 O4 67.6(17) 1_556 2_657
K11 K16 O4 109.5(14) . 2_657
K7 K16 O4 67.9(18) 1_656 2_657
O5 K16 O4 46.1(8) 2_657 2_657
O5 K16 O4 123(3) 3_657 2_657
K4 K16 O4 108(3) . 3_657
K12 K16 O4 72(2) 1_656 3_657
K10 K16 O4 113.6(16) . 3_657
K5 K16 O4 71(2) 1_656 3_657
K6 K16 O4 67.6(17) 1_556 3_657
K11 K16 O4 109.5(14) . 3_657
K7 K16 O4 67.9(18) 1_656 3_657
O5 K16 O4 123(3) 2_657 3_657
O5 K16 O4 46.1(8) 3_657 3_657
O4 K16 O4 133(3) 2_657 3_657
K4 K16 K15 124(10) . 1_556
K12 K16 K15 58(5) 1_656 1_556
K10 K16 K15 165(5) . 1_556
K5 K16 K15 52(4) 1_656 1_556
K6 K16 K15 35(2) 1_556 1_556
K11 K16 K15 164(4) . 1_556
K7 K16 K15 37.3(18) 1_656 1_556
O5 K16 K15 92(2) 2_657 1_556
O5 K16 K15 92(2) 3_657 1_556
O4 K16 K15 67.5(15) 2_657 1_556
O4 K16 K15 67.5(15) 3_657 1_556

loop_
_geom_bond_atom_site_label_1
_geom_bond_atom_site_label_2
_geom_bond_distance
_geom_bond_site_symmetry_2
O1 Si1 1.615(8) .
O1 Be2 1.624(8) 3_556
O1 Si2 1.624(8) 3_556
O2 Si3 1.596(8) .
O2 Si4 1.614(8) .
O2 K13 2.764(13) .
O2 K15 2.793(16) .
O2 K3 2.93(2) .
O2 K14 2.96(2) .
O2 K1 3.29(4) .
O2 K7 3.36(3) 1_655
O3 Be1 1.613(4) 4_565
O3 Si1 1.613(4) 4_565
O3 Si1 1.613(4) .
O3 K8 2.86(6) .
O3 K2 2.92(9) .
O3 K9 2.95(8) .
O3 K7 3.13(6) .
O3 K1 3.25(6) .
O3 K3 3.39(4) .
O4 Be4 1.607(8) 3_656
O4 Si4 1.607(8) 3_656
O4 Si3 1.613(7) .
O4 K12 3.19(2) 3_556
O4 K5 3.24(3) 3_556
O4 K6 3.31(3) 3_656
O4 K16 3.34(4) 3_657
O5 Si2 1.592(8) .
O5 Si3 1.624(8) .
O5 K5 2.75(6) 3_556
O5 K12 2.79(4) 3_556
O5 K6 3.26(6) 3_656
O5 K16 3.29(8) 3_657
O6 Si1 1.602(7) .
O6 Be4 1.609(7) 3_556
O6 Si4 1.609(7) 3_556
O6 K8 3.26(4) .
O6 K2 3.26(6) .
O6 K9 3.27(5) .
O7 Be2 1.606(4) 4
O7 Si2 1.606(4) 4
O7 Si2 1.606(4) .
O7 K14 2.60(5) 3_657
O7 K5 2.87(9) 3_556
O7 K12 2.94(7) 3_556
O7 K13 2.97(5) 3_657
O7 K11 3.10(5) 3_657
O7 K1 3.11(6) 3_657
O7 K3 3.19(4) 3_657
O8 Be3 1.607(7) 3_657
O8 Si3 1.607(7) 3_657
O8 Si2 1.630(8) .
O8 K14 2.64(3) 3_657
O8 K2 3.02(6) 3_557
O8 K9 3.07(6) 3_557
O8 K13 3.16(4) 3_657
O8 K8 3.20(6) 3_557
O9 Si1 1.615(8) .
O9 Si4 1.620(7) .
O9 K15 2.54(4) .
O9 K3 2.87(3) .
O9 K1 3.11(5) .
O9 K13 3.17(5) .
Si4 O4 1.607(8) 3_656
Si4 O6 1.609(7) 3_556
Si4 K15 3.169(18) .
Si4 K3 3.54(2) .
Si4 K13 3.58(3) .
Si4 K6 3.62(4) .
Si4 K5 3.88(6) 1_655
Si4 K1 3.88(4) .
Si4 K7 3.88(4) 1_655
Si4 K12 3.92(4) 1_655
Si2 O1 1.624(8) 3_556
Si2 K14 3.23(4) 3_657
Si2 K5 3.33(8) 3_556
Si2 K12 3.47(6) 3_556
Si2 K13 3.65(5) 3_657
Si2 K2 3.80(8) 3_557
Si2 K11 3.82(4) 3_657
Si2 K1 3.83(5) 3_657
Si2 K3 3.89(3) 3_657
Si1 K15 3.63(5) .
Si1 K1 3.71(5) .
Si1 K8 3.72(5) .
Si1 K3 3.73(4) .
Si1 K9 3.78(7) .
Si1 K2 3.77(8) .
Si1 K7 3.81(6) .
Si3 O8 1.607(7) 3_657
Si3 K14 3.356(6) .
Si3 K5 3.593(17) 3_556
Si3 K13 3.60(2) .
Si3 K12 3.647(19) 3_556
Si3 K9 3.69(4) 1_655
Si3 K2 3.81(8) 1_655
Si3 K6 3.83(3) 3_656
Si3 K3 3.90(2) .
K1 K3 0.77(6) .
K1 K11 0.89(7) .
K1 K13 1.43(8) .
K1 K15 1.86(10) .
K1 K10 2.32(10) .
K1 K14 2.45(8) .
K1 O9 3.11(5) 4_565
K1 O7 3.11(6) 3_657
K1 O2 3.29(4) 4_565
K2 K9 0.65(15) .
K2 K8 0.63(16) .
K2 K14 1.88(19) 1_455
K2 K7 2.4(2) .
K2 K10 2.9(2) .
K2 K13 3.0(2) 1_455
K2 O8 3.02(6) 2_557
K2 O8 3.02(6) 3_557
K2 K6 3.1(2) 1_455
K2 O6 3.26(6) 4_565
K3 K13 0.74(5) .
K3 K15 1.12(8) .
K3 K11 1.65(6) .
K3 K14 1.87(7) .
K3 O9 2.87(3) 4_565
K3 O2 2.93(2) 4_565
K3 K7 3.07(8) 1_655
K3 K6 3.09(9) .
K3 K10 3.09(9) .
K4 K16 0.68(9) .
K4 K10 1.27(10) .
K4 K12 1.73(11) 1_656
K4 K11 2.49(8) .
K4 K5 2.51(13) 1_656
K4 K8 3.05(12) .
K4 K6 3.12(12) 1_556
K4 K15 3.87(9) 1_556
K4 K7 3.90(11) 1_656
K5 K12 0.79(10) .
K5 K6 0.89(11) 1_455
K5 K7 1.55(13) .
K5 K16 1.83(14) 1_454
K5 K4 2.51(13) 1_454
K5 K15 2.72(11) 1_455
K5 O5 2.75(5) 3_556
K5 O5 2.75(5) 2_556
K5 O7 2.87(9) 3_556
K5 O4 3.24(3) 3_556
K5 O4 3.24(3) 2_556
K5 K9 3.28(18) .
K6 K7 0.78(8) 1_655
K6 K5 0.89(11) 1_655
K6 K12 1.56(11) 1_655
K6 K15 2.01(9) .
K6 K16 2.47(14) 1_554
K6 K9 2.50(17) 1_655
K6 K13 2.64(9) .
K6 K14 2.64(10) .
K6 K2 3.1(2) 1_655
K6 K4 3.12(12) 1_554
K6 O5 3.26(6) 3_656
K7 K6 0.78(8) 1_455
K7 K9 1.74(15) .
K7 K15 2.14(8) 1_455
K7 K14 2.15(8) 1_455
K7 K12 2.29(11) .
K7 K13 2.48(8) 1_455
K7 K8 2.93(12) .
K7 K3 3.07(8) 1_455
K7 K16 3.25(13) 1_454
K8 K9 1.27(13) .
K8 K10 2.24(13) .
K8 K14 2.44(11) 1_455
K8 K11 3.09(11) .
K8 O8 3.20(6) 3_557
K8 O8 3.20(6) 2_557
K8 O6 3.26(4) 4_565
K9 K14 1.49(11) 1_455
K9 K6 2.50(16) 1_455
K9 K13 2.53(13) 1_455
K9 K15 2.87(14) 1_455
K9 O8 3.07(6) 2_557
K9 O8 3.07(6) 3_557
K9 K3 3.27(12) 1_455
K10 K11 1.46(8) .
K10 K16 1.71(12) .
K10 K12 2.58(11) 1_656
K10 K5 3.36(14) 1_656
K10 K13 3.71(9) .
K10 K6 4.13(11) 1_556
K11 K13 2.25(8) .
K11 K16 2.61(10) .
K11 K15 2.74(8) .
K11 K12 3.06(9) 1_656
K11 O7 3.10(5) 3_657
K11 K14 3.14(7) .
K11 K5 3.70(13) 1_656
K12 K16 1.05(12) 1_454
K12 K6 1.56(11) 1_455
K12 K4 1.73(10) 1_454
K12 K10 2.58(11) 1_454
K12 O5 2.79(4) 2_556
K12 O5 2.79(4) 3_556
K12 O7 2.94(7) 3_556
K12 K15 3.02(10) 1_455
K12 K11 3.06(9) 1_454
K12 O4 3.19(2) 2_556
K13 K15 0.99(7) .
K13 K14 1.16(8) .
K13 K7 2.48(8) 1_655
K13 K9 2.53(13) 1_655
K13 O2 2.764(13) 4_565
K13 K2 3.0(2) 1_655
K13 O7 2.97(5) 3_657
K14 K9 1.49(11) 1_655
K14 K2 1.88(19) 1_655
K14 K15 1.86(8) .
K14 K7 2.15(8) 1_655
K14 K8 2.44(11) 1_655
K14 O7 2.60(5) 3_657
K14 O8 2.64(3) 2_657
K14 O8 2.64(3) 3_657
K15 K7 2.14(8) 1_655
K15 O9 2.54(4) 4_565
K15 K5 2.72(11) 1_655
K15 O2 2.793(16) 4_565
K16 K12 1.05(12) 1_656
K16 K5 1.83(14) 1_656
K16 K6 2.47(14) 1_556
K16 K7 3.25(13) 1_656
K16 O5 3.29(8) 2_657
K16 O5 3.29(8) 3_657
K16 O4 3.34(4) 2_657
K16 O4 3.34(4) 3_657
K16 K15 3.44(11) 1_556
